data_2230079
loop_
_publ_author_name
'Dai, Dong-Mei'
'Zhong, Jia-Liang'
'An, Hui-Mei'
'Zou, Jian-Wei'

_publ_section_title
;
 3-(7-Methoxy-\b-carbolin-1-yl)propionic acid monohydrate
;
_journal_coeditor_code MW2003
_journal_issue 5
_journal_name_full 'Acta Crystallographica Section E'
_journal_page_first o1167
_journal_paper_doi 10.1107/S160053681101350X
_journal_volume 67
_journal_year 2011
_chemical_formula_iupac 'C15 H14 N2 O3, H2 O'
_chemical_formula_moiety 'C15 H14 N2 O3, H2 O'
_chemical_formula_sum 'C15 H16 N2 O4'
_chemical_formula_weight 288.30
_chemical_name_common
;
3-(7-Methoxy-\b-carbolin-1-yl)propionic acid monohydrate
;
_chemical_name_systematic
;
3-(7-methoxy-9<i>H</i>-pyrido[3,4-<i>b</i>]indol-1-yl)propanoic acid
monohydrate
;
_space_group_IT_number 14
_symmetry_cell_setting monoclinic
_symmetry_space_group_name_Hall '-P 2yn'
_symmetry_space_group_name_H-M 'P 1 21/n 1'
_atom_sites_solution_hydrogens geom
_atom_sites_solution_primary direct
_atom_sites_solution_secondary difmap
_audit_creation_method SHELXL-97
_cell_angle_alpha 90.00
_cell_angle_beta 92.4140(10)
_cell_angle_gamma 90.00
_cell_formula_units_Z 4
_cell_length_a 4.51140(10)
_cell_length_b 10.8637(2)
_cell_length_c 28.0865(3)
_cell_measurement_reflns_used 3368
_cell_measurement_temperature 296(2)
_cell_measurement_theta_max 67.63
_cell_measurement_theta_min 3.15
_cell_volume 1375.31(4)
_computing_cell_refinement 'SAINT (Bruker, 2005)'
_computing_data_collection 'APEX2 (Bruker, 2005)'
_computing_data_reduction 'SAINT (Bruker, 2005)'
_computing_molecular_graphics 'SHELXTL (Sheldrick, 2008)'
_computing_publication_material 'SHELXL97 (Sheldrick, 2008)'
_computing_structure_refinement 'SHELXL97 (Sheldrick, 2008)'
_computing_structure_solution 'SHELXS97 (Sheldrick, 2008)'
_diffrn_ambient_temperature 296(2)
_diffrn_detector_area_resol_mean 0
_diffrn_measured_fraction_theta_full 0.951
_diffrn_measured_fraction_theta_max 0.951
_diffrn_measurement_device_type 'Bruker APEXII'
_diffrn_measurement_method '\f and \w'
_diffrn_radiation_monochromator graphite
_diffrn_radiation_source 'sealed tube'
_diffrn_radiation_type CuK\a
_diffrn_radiation_wavelength 1.54178
_diffrn_reflns_av_R_equivalents 0.0216
_diffrn_reflns_av_sigmaI/netI 0.0187
_diffrn_reflns_limit_h_max 5
_diffrn_reflns_limit_h_min -4
_diffrn_reflns_limit_k_max 12
_diffrn_reflns_limit_k_min -12
_diffrn_reflns_limit_l_max 33
_diffrn_reflns_limit_l_min -33
_diffrn_reflns_number 9119
_diffrn_reflns_theta_full 67.63
_diffrn_reflns_theta_max 67.63
_diffrn_reflns_theta_min 3.15
_diffrn_standards_decay_% 0
_diffrn_standards_interval_count 0
_diffrn_standards_interval_time 0
_diffrn_standards_number 0
_exptl_absorpt_coefficient_mu 0.850
_exptl_absorpt_correction_type none
_exptl_crystal_colour colourless
_exptl_crystal_density_diffrn 1.392
_exptl_crystal_density_method 'not measured'
_exptl_crystal_description prism
_exptl_crystal_F_000 608
_exptl_crystal_size_max 0.12
_exptl_crystal_size_mid 0.10
_exptl_crystal_size_min 0.05
_refine_diff_density_max 0.487
_refine_diff_density_min -0.167
_refine_ls_extinction_coef 0.0014(3)
_refine_ls_extinction_expression Fc^*^=kFc[1+0.001xFc^2^\l^3^/sin(2\q)]^-1/4^
_refine_ls_extinction_method 'SHELXL97 (Sheldrick, 2008)'
_refine_ls_goodness_of_fit_ref 1.047
_refine_ls_hydrogen_treatment mixed
_refine_ls_matrix_type full
_refine_ls_number_parameters 201
_refine_ls_number_reflns 2366
_refine_ls_number_restraints 0
_refine_ls_restrained_S_all 1.047
_refine_ls_R_factor_all 0.0455
_refine_ls_R_factor_gt 0.0388
_refine_ls_shift/su_max 0.006
_refine_ls_shift/su_mean 0.001
_refine_ls_structure_factor_coef Fsqd
_refine_ls_weighting_details 'calc w=1/[\s^2^(Fo^2^)+(0.0672P)^2^+0.3134P] where P=(Fo^2^+2Fc^2^)/3'
_refine_ls_weighting_scheme calc
_refine_ls_wR_factor_gt 0.1081
_refine_ls_wR_factor_ref 0.1156
_reflns_number_gt 2048
_reflns_number_total 2366
_reflns_threshold_expression I>2\s(I)
_cod_data_source_file mw2003.cif
_cod_data_source_block I
_cod_original_sg_symbol_H-M 'P 21/n'
_cod_database_code 2230079
_cod_database_fobs_code 2230079

loop_
_symmetry_equiv_pos_as_xyz
'x, y, z'
'-x+1/2, y+1/2, -z+1/2'
'-x, -y, -z'
'x-1/2, -y-1/2, z-1/2'

loop_
_atom_site_type_symbol
_atom_site_label
_atom_site_fract_x
_atom_site_fract_y
_atom_site_fract_z
_atom_site_U_iso_or_equiv
_atom_site_adp_type
_atom_site_calc_flag
_atom_site_refinement_flags
_atom_site_occupancy
_atom_site_disorder_assembly
_atom_site_disorder_group
C C1 0.0343(3) 0.45008(14) 0.16867(5) 0.0351(3) Uani d . 1 . .
N N2 0.0495(3) 0.32718(11) 0.16361(5) 0.0402(3) Uani d . 1 . .
C C3 0.2158(4) 0.27148(15) 0.13080(6) 0.0458(4) Uani d . 1 . .
H H3A 0.2177 0.1860 0.1291 0.055 Uiso calc R 1 . .
C C4 0.3807(4) 0.33780(15) 0.10014(6) 0.0438(4) Uani d . 1 . .
H H4A 0.4925 0.2985 0.0776 0.053 Uiso calc R 1 . .
C C5 0.7128(4) 0.57535(16) 0.04262(6) 0.0443(4) Uani d . 1 . .
H H5A 0.7804 0.5050 0.0276 0.053 Uiso calc R 1 . .
C C6 0.8037(4) 0.68936(17) 0.02872(6) 0.0487(4) Uani d . 1 . .
H H6A 0.9324 0.6962 0.0039 0.058 Uiso calc R 1 . .
C C7 0.7055(4) 0.79694(16) 0.05145(6) 0.0460(4) Uani d . 1 . .
C C8 0.5138(4) 0.79159(15) 0.08833(6) 0.0427(4) Uani d . 1 . .
H H8A 0.4502 0.8624 0.1035 0.051 Uiso calc R 1 . .
C C9 0.4200(3) 0.67511(14) 0.10178(5) 0.0374(4) Uani d . 1 . .
C C10 0.5163(3) 0.56590(14) 0.07978(5) 0.0381(4) Uani d . 1 . .
C C11 0.3771(3) 0.46622(14) 0.10355(5) 0.0370(3) Uani d . 1 . .
C C12 0.2008(3) 0.52071(14) 0.13862(5) 0.0350(3) Uani d . 1 . .
N N13 0.2299(3) 0.64599(12) 0.13699(4) 0.0381(3) Uani d . 1 . .
H H13A 0.1437 0.6978 0.1550 0.046 Uiso calc R 1 . .
O O14 0.8192(3) 0.90335(12) 0.03401(5) 0.0602(4) Uani d . 1 . .
C C15 0.7305(6) 1.01607(19) 0.05520(8) 0.0734(7) Uani d . 1 . .
H H15A 0.8250 1.0837 0.0399 0.110 Uiso calc R 1 . .
H H15B 0.7877 1.0156 0.0885 0.110 Uiso calc R 1 . .
H H15C 0.5191 1.0248 0.0514 0.110 Uiso calc R 1 . .
C C1' -0.1536(3) 0.50276(13) 0.20627(5) 0.0364(4) Uani d . 1 . .
H H1'A -0.3104 0.4449 0.2129 0.044 Uiso calc R 1 . .
H H1'B -0.2458 0.5780 0.1944 0.044 Uiso calc R 1 . .
C C2' 0.0251(4) 0.53087(15) 0.25274(6) 0.0437(4) Uani d . 1 . .
H H2'A 0.0966 0.4545 0.2670 0.052 Uiso calc R 1 . .
H H2'B 0.1957 0.5811 0.2458 0.052 Uiso calc R 1 . .
C C3' -0.1657(4) 0.59823(14) 0.28756(5) 0.0416(4) Uani d . 1 . .
O O4' -0.2512(4) 0.54636(12) 0.32330(4) 0.0655(4) Uani d . 1 . .
O O5' -0.2315(4) 0.70783(11) 0.27682(5) 0.0618(4) Uani d . 1 . .
H H5'A -0.3268 0.7384 0.2981 0.25(3) Uiso calc R 1 . .
O OW 0.9592(4) 0.81052(13) 0.19395(6) 0.0690(5) Uani d . 1 . .
H HWA 0.894(5) 0.789(2) 0.2205(10) 0.081(8) Uiso d . 1 . .
H HWB 0.882(5) 0.883(3) 0.1889(9) 0.076(7) Uiso d . 1 . .

loop_
_atom_site_aniso_label
_atom_site_aniso_U_11
_atom_site_aniso_U_22
_atom_site_aniso_U_33
_atom_site_aniso_U_12
_atom_site_aniso_U_13
_atom_site_aniso_U_23
C1 0.0370(8) 0.0361(8) 0.0322(7) -0.0001(6) 0.0022(6) -0.0003(6)
N2 0.0474(8) 0.0356(7) 0.0381(7) 0.0008(5) 0.0062(6) -0.0012(5)
C3 0.0572(10) 0.0358(8) 0.0450(9) 0.0031(7) 0.0082(7) -0.0047(6)
C4 0.0489(9) 0.0433(9) 0.0397(8) 0.0070(7) 0.0089(7) -0.0061(6)
C5 0.0431(9) 0.0531(10) 0.0374(8) 0.0014(7) 0.0097(7) -0.0048(7)
C6 0.0482(10) 0.0627(11) 0.0363(8) -0.0041(8) 0.0146(7) 0.0008(7)
C7 0.0487(9) 0.0521(10) 0.0375(8) -0.0068(7) 0.0064(7) 0.0072(7)
C8 0.0483(9) 0.0419(9) 0.0383(8) -0.0002(7) 0.0084(7) 0.0012(6)
C9 0.0384(8) 0.0422(8) 0.0318(7) 0.0006(6) 0.0049(6) 0.0006(6)
C10 0.0376(8) 0.0443(9) 0.0326(7) 0.0012(6) 0.0039(6) -0.0012(6)
C11 0.0371(8) 0.0411(8) 0.0330(7) 0.0028(6) 0.0029(6) -0.0026(6)
C12 0.0362(8) 0.0372(8) 0.0316(7) 0.0019(6) 0.0033(6) -0.0009(6)
N13 0.0440(7) 0.0350(7) 0.0362(6) 0.0021(5) 0.0120(5) -0.0008(5)
O14 0.0749(9) 0.0543(8) 0.0530(7) -0.0113(6) 0.0232(6) 0.0087(6)
C15 0.1093(18) 0.0520(12) 0.0610(12) -0.0196(11) 0.0274(12) 0.0019(9)
C1' 0.0378(8) 0.0352(8) 0.0367(8) -0.0002(6) 0.0081(6) 0.0004(6)
C2' 0.0472(9) 0.0451(9) 0.0389(8) 0.0062(7) 0.0038(7) -0.0023(7)
C3' 0.0501(9) 0.0387(8) 0.0365(8) -0.0028(6) 0.0061(7) -0.0041(6)
O4' 0.1062(11) 0.0451(7) 0.0477(7) -0.0034(7) 0.0302(7) -0.0001(5)
O5' 0.0916(10) 0.0433(7) 0.0528(8) 0.0155(6) 0.0297(7) 0.0040(5)
OW 0.1082(13) 0.0425(7) 0.0594(9) 0.0149(7) 0.0382(8) 0.0023(6)

loop_
_atom_type_symbol
_atom_type_description
_atom_type_scat_dispersion_real
_atom_type_scat_dispersion_imag
_atom_type_scat_source
C C 0.0181 0.0091 'International Tables Vol C Tables 4.2.6.8 and 6.1.1.4'
H H 0.0000 0.0000 'International Tables Vol C Tables 4.2.6.8 and 6.1.1.4'
N N 0.0311 0.0180 'International Tables Vol C Tables 4.2.6.8 and 6.1.1.4'
O O 0.0492 0.0322 'International Tables Vol C Tables 4.2.6.8 and 6.1.1.4'

loop_
_geom_angle_atom_site_label_1
_geom_angle_atom_site_label_2
_geom_angle_atom_site_label_3
_geom_angle_site_symmetry_1
_geom_angle_site_symmetry_3
_geom_angle
_geom_angle_publ_flag
N2 C1 C12 . . 117.01(13) ?
N2 C1 C1' . . 119.18(13) ?
C12 C1 C1' . . 123.80(13) ?
C1 N2 C3 . . 123.20(13) ?
N2 C3 C4 . . 121.64(15) ?
N2 C3 H3A . . 119.2 ?
C4 C3 H3A . . 119.2 ?
C3 C4 C11 . . 118.33(14) ?
C3 C4 H4A . . 120.8 ?
C11 C4 H4A . . 120.8 ?
C6 C5 C10 . . 119.07(15) ?
C6 C5 H5A . . 120.5 ?
C10 C5 H5A . . 120.5 ?
C5 C6 C7 . . 121.16(15) ?
C5 C6 H6A . . 119.4 ?
C7 C6 H6A . . 119.4 ?
O14 C7 C8 . . 124.26(16) ?
O14 C7 C6 . . 114.16(15) ?
C8 C7 C6 . . 121.58(15) ?
C7 C8 C9 . . 116.74(15) ?
C7 C8 H8A . . 121.6 ?
C9 C8 H8A . . 121.6 ?
N13 C9 C8 . . 127.69(14) ?
N13 C9 C10 . . 109.52(13) ?
C8 C9 C10 . . 122.79(14) ?
C5 C10 C9 . . 118.65(14) ?
C5 C10 C11 . . 134.97(15) ?
C9 C10 C11 . . 106.38(13) ?
C4 C11 C12 . . 118.13(14) ?
C4 C11 C10 . . 135.75(14) ?
C12 C11 C10 . . 106.11(13) ?
N13 C12 C1 . . 128.81(13) ?
N13 C12 C11 . . 109.50(13) ?
C1 C12 C11 . . 121.69(14) ?
C12 N13 C9 . . 108.49(12) ?
C12 N13 H13A . . 125.8 ?
C9 N13 H13A . . 125.8 ?
C7 O14 C15 . . 117.49(14) ?
O14 C15 H15A . . 109.5 ?
O14 C15 H15B . . 109.5 ?
H15A C15 H15B . . 109.5 ?
O14 C15 H15C . . 109.5 ?
H15A C15 H15C . . 109.5 ?
H15B C15 H15C . . 109.5 ?
C1 C1' C2' . . 112.56(12) ?
C1 C1' H1'A . . 109.1 ?
C2' C1' H1'A . . 109.1 ?
C1 C1' H1'B . . 109.1 ?
C2' C1' H1'B . . 109.1 ?
H1'A C1' H1'B . . 107.8 ?
C3' C2' C1' . . 110.62(13) ?
C3' C2' H2'A . . 109.5 ?
C1' C2' H2'A . . 109.5 ?
C3' C2' H2'B . . 109.5 ?
C1' C2' H2'B . . 109.5 ?
H2'A C2' H2'B . . 108.1 ?
O4' C3' O5' . . 123.37(15) ?
O4' C3' C2' . . 120.80(15) ?
O5' C3' C2' . . 115.82(14) ?
C3' O5' H5'A . . 109.5 ?
HWA OW HWB . . 104(2) ?

loop_
_geom_bond_atom_site_label_1
_geom_bond_atom_site_label_2
_geom_bond_site_symmetry_2
_geom_bond_distance
_geom_bond_publ_flag
C1 N2 . 1.3447(19) ?
C1 C12 . 1.385(2) ?
C1 C1' . 1.4955(19) ?
N2 C3 . 1.355(2) ?
C3 C4 . 1.367(2) ?
C3 H3A . 0.9300 ?
C4 C11 . 1.399(2) ?
C4 H4A . 0.9300 ?
C5 C6 . 1.367(2) ?
C5 C10 . 1.401(2) ?
C5 H5A . 0.9300 ?
C6 C7 . 1.412(2) ?
C6 H6A . 0.9300 ?
C7 O14 . 1.364(2) ?
C7 C8 . 1.378(2) ?
C8 C9 . 1.392(2) ?
C8 H8A . 0.9300 ?
C9 N13 . 1.3728(19) ?
C9 C10 . 1.414(2) ?
C10 C11 . 1.431(2) ?
C11 C12 . 1.421(2) ?
C12 N13 . 1.3683(19) ?
N13 H13A . 0.8600 ?
O14 C15 . 1.426(2) ?
C15 H15A . 0.9600 ?
C15 H15B . 0.9600 ?
C15 H15C . 0.9600 ?
C1' C2' . 1.535(2) ?
C1' H1'A . 0.9700 ?
C1' H1'B . 0.9700 ?
C2' C3' . 1.518(2) ?
C2' H2'A . 0.9700 ?
C2' H2'B . 0.9700 ?
C3' O4' . 1.228(2) ?
C3' O5' . 1.261(2) ?
O5' H5'A . 0.8200 ?
OW HWA . 0.85(3) ?
OW HWB . 0.87(3) ?

loop_
_geom_hbond_atom_site_label_D
_geom_hbond_atom_site_label_H
_geom_hbond_atom_site_label_A
_geom_hbond_site_symmetry_A
_geom_hbond_distance_DH
_geom_hbond_distance_HA
_geom_hbond_distance_DA
_geom_hbond_angle_DHA
N13 H13A OW 1_455 0.86 1.86 2.7224(18) 180
O5' H5'A N2 2_455 0.82 1.79 2.5965(18) 169
OW HWA O5' 1_655 0.85(3) 1.92(3) 2.7514(19) 169(2)
OW HWB O4' 2 0.87(3) 1.89(3) 2.764(2) 175(2)

loop_
_geom_torsion_atom_site_label_1
_geom_torsion_atom_site_label_2
_geom_torsion_atom_site_label_3
_geom_torsion_atom_site_label_4
_geom_torsion_site_symmetry_1
_geom_torsion_site_symmetry_2
_geom_torsion_site_symmetry_3
_geom_torsion_site_symmetry_4
_geom_torsion
_geom_torsion_publ_flag
C12 C1 N2 C3 . . . . -0.5(2) ?
C1' C1 N2 C3 . . . . -179.45(15) ?
C1 N2 C3 C4 . . . . -0.2(3) ?
N2 C3 C4 C11 . . . . 0.6(3) ?
C10 C5 C6 C7 . . . . 0.6(3) ?
C5 C6 C7 O14 . . . . 179.06(15) ?
C5 C6 C7 C8 . . . . -0.3(3) ?
O14 C7 C8 C9 . . . . -179.74(15) ?
C6 C7 C8 C9 . . . . -0.5(3) ?
C7 C8 C9 N13 . . . . -179.63(16) ?
C7 C8 C9 C10 . . . . 0.9(2) ?
C6 C5 C10 C9 . . . . -0.3(2) ?
C6 C5 C10 C11 . . . . -179.79(17) ?
N13 C9 C10 C5 . . . . 179.93(14) ?
C8 C9 C10 C5 . . . . -0.5(2) ?
N13 C9 C10 C11 . . . . -0.44(17) ?
C8 C9 C10 C11 . . . . 179.14(15) ?
C3 C4 C11 C12 . . . . -0.3(2) ?
C3 C4 C11 C10 . . . . 178.79(18) ?
C5 C10 C11 C4 . . . . 0.9(3) ?
C9 C10 C11 C4 . . . . -178.66(18) ?
C5 C10 C11 C12 . . . . -179.98(18) ?
C9 C10 C11 C12 . . . . 0.48(17) ?
N2 C1 C12 N13 . . . . -178.44(14) ?
C1' C1 C12 N13 . . . . 0.4(2) ?
N2 C1 C12 C11 . . . . 0.8(2) ?
C1' C1 C12 C11 . . . . 179.69(14) ?
C4 C11 C12 N13 . . . . 178.96(13) ?
C10 C11 C12 N13 . . . . -0.36(17) ?
C4 C11 C12 C1 . . . . -0.4(2) ?
C10 C11 C12 C1 . . . . -179.75(14) ?
C1 C12 N13 C9 . . . . 179.43(15) ?
C11 C12 N13 C9 . . . . 0.09(17) ?
C8 C9 N13 C12 . . . . -179.34(16) ?
C10 C9 N13 C12 . . . . 0.22(17) ?
C8 C7 O14 C15 . . . . -0.7(3) ?
C6 C7 O14 C15 . . . . -179.95(18) ?
N2 C1 C1' C2' . . . . 95.18(16) ?
C12 C1 C1' C2' . . . . -83.68(18) ?
C1 C1' C2' C3' . . . . 173.08(13) ?
C1' C2' C3' O4' . . . . 108.25(18) ?
C1' C2' C3' O5' . . . . -70.68(19) ?

loop_
_cod_related_entry_id
_cod_related_entry_database
_cod_related_entry_code
1 ChemSpider 30656653
